data_3000545
loop_
_publ_author_name
'Gohil Singh Thakur'

_publ_section_title
;
 Sr4Os3O12 --- A Layered Osmate(V,VI) that is only Magnetic close to Room
 Temperature
;
_journal_name_full 'To be published'
_chemical_formula_sum 'O12 Os3 Sr4'
_chemical_name_common 'Strontium osmate(V,VI)'
_space_group_name_Hall '-C 1'
_space_group_name_H-M_alt 'C -1'
_cell_angle_alpha 89.833(3)
_cell_angle_beta 99.944(3)
_cell_angle_gamma 90.279(2)
_cell_length_a 18.1680(6)
_cell_length_b 5.5604(1)
_cell_length_c 9.6199(3)
_cell_measurement_temperature 100(1)
_cell_volume 957.20(5)
_diffrn_ambient_temperature 100(1)
_diffrn_radiation_probe x-ray
_diffrn_radiation_type 'Ag K\a'
_diffrn_radiation_wavelength 0.56087
_refine_ls_goodness_of_fit_gt 1.6698
_refine_ls_goodness_of_fit_ref 1.6140
_refine_ls_R_factor_all 0.0438
_refine_ls_R_factor_gt 0.0365
_refine_ls_wR_factor_gt 0.0962
_refine_ls_wR_factor_ref 0.1046
_cod_database_code 3000545
_cod_hold_until_date 2024-12-06
_cod_depositor_requested_release_date 2024-12-06

loop_
_atom_site_label
_atom_site_fract_x
_atom_site_fract_y
_atom_site_fract_z
? ? ? ?
